data_4306074
loop_
_publ_author_name
'Hiroyuki Tano'
'Reiko Tajima'
'Hiroyuki Miyake'
'Shinobu Itoh'
'Hideki Sugimoto'

_publ_section_title
;
Selenidobis(dithiolene)metal(IV) Complexes (Metal M = Mo, W) Potentially
Related to the Nicotinic Acid Hydroxylase Reaction Center: Redox Aspects in
Electrochemistry and Oxygen Atom Transfer from Me3NO to MIV Centers
;
_journal_name_full 'Inorganic Chemistry'
_journal_page_first 7465
_journal_page_last 7467
_journal_paper_doi 10.1021/ic8009942
_journal_volume 47
_journal_year 2008
_chemical_formula_moiety 'C76 H84 Mo2 N4 P2 S8 Se2 '
_chemical_formula_sum 'C76 H84 Mo2 N4 P2 S8 Se2'
_chemical_formula_weight 1721.75
_space_group_IT_number 2
_symmetry_cell_setting triclinic
_symmetry_Int_Tables_number 2
_symmetry_space_group_name_Hall '-P 1'
_symmetry_space_group_name_H-M 'P -1'
_cell_angle_alpha 84.322(7)
_cell_angle_beta 83.147(7)
_cell_angle_gamma 65.019(5)
_cell_formula_units_Z 1
_cell_length_a 10.413(2)
_cell_length_b 12.042(3)
_cell_length_c 17.150(4)
_cell_measurement_reflns_used 6547
_cell_measurement_temperature 113.1
_cell_measurement_theta_max 27.5
_cell_measurement_theta_min 4.0
_cell_volume 1932.6(8)
_computing_cell_refinement CrystalClear
_computing_data_collection CrystalClear
_computing_data_reduction CrystalStructure
_computing_publication_material 'CrystalStructure 3.8'
_computing_structure_refinement SHELXL
_computing_structure_solution SHELXS97
_diffrn_detector_area_resol_mean 7.31
_diffrn_measured_fraction_theta_full 0.832
_diffrn_measured_fraction_theta_max 0.832
_diffrn_measurement_device_type 'Rigaku Mercury'
_diffrn_measurement_method \w
_diffrn_radiation_type 'Mo K\a'
_diffrn_radiation_wavelength 0.71070
_diffrn_reflns_av_R_equivalents 0.043
_diffrn_reflns_limit_h_max 13
_diffrn_reflns_limit_h_min -11
_diffrn_reflns_limit_k_max 14
_diffrn_reflns_limit_k_min -15
_diffrn_reflns_limit_l_max 18
_diffrn_reflns_limit_l_min -22
_diffrn_reflns_number 11611
_diffrn_reflns_theta_full 27.48
_diffrn_reflns_theta_max 27.48
_exptl_absorpt_coefficient_mu 1.567
_exptl_absorpt_correction_type none
_exptl_crystal_colour orange
_exptl_crystal_density_diffrn 1.479
_exptl_crystal_density_method 'not measured'
_exptl_crystal_description prism
_exptl_crystal_F_000 878.00
_exptl_crystal_size_max 0.20
_exptl_crystal_size_mid 0.20
_exptl_crystal_size_min 0.05
_refine_diff_density_max 2.30
_refine_diff_density_min -4.63
_refine_ls_extinction_method none
_refine_ls_goodness_of_fit_ref 1.153
_refine_ls_hydrogen_treatment refall
_refine_ls_number_parameters 441
_refine_ls_number_reflns 7376
_refine_ls_R_factor_gt 0.0706
_refine_ls_shift/su_max 0.0010
_refine_ls_structure_factor_coef Fsqd
_refine_ls_weighting_details 'w = 1/[\s^2^(Fo^2^)+(0.1828P)^2^+6.3212P] where P=(Fo^2^+2Fc^2^)/3'
_refine_ls_weighting_scheme calc
_refine_ls_wR_factor_ref 0.2823
_reflns_number_gt 6413
_reflns_number_total 7376
_reflns_threshold_expression F^2^>2.0\s(F^2^)
_cod_data_source_file ic8009942_si_002_1.cif
_cod_data_source_block '__Ph4P2MoSeLH2'
_cod_original_cell_volume 1932.5(7)
_cod_original_formula_sum 'C76 H84 Mo2 N4 P2 S8 Se2 '
_cod_database_code 4306074

loop_
_symmetry_equiv_pos_site_id
_symmetry_equiv_pos_as_xyz
1 +X,+Y,+Z
2 -X,-Y,-Z

loop_
_atom_site_label
_atom_site_type_symbol
_atom_site_fract_x
_atom_site_fract_y
_atom_site_fract_z
_atom_site_U_iso_or_equiv
_atom_site_adp_type
_atom_site_occupancy
_atom_site_symmetry_multiplicity
_atom_site_calc_flag
_atom_site_refinement_flags
_atom_site_disorder_assembly
_atom_site_disorder_group
Mo(1) Mo 0.60458(5) -0.06242(4) 1.06556(3) 0.0112(2) Uani 1.00 1 d . . .
Se(1) Se 0.53417(6) 0.14312(5) 1.00012(3) 0.0144(2) Uani 1.00 1 d . . .
S(1) S 0.43511(17) -0.07677(14) 1.16992(9) 0.0161(3) Uani 1.00 1 d . . .
S(2) S 0.66912(16) 0.01717(13) 1.17352(8) 0.0150(3) Uani 1.00 1 d . . .
S(3) S 0.82772(15) -0.06575(13) 1.00667(8) 0.0123(3) Uani 1.00 1 d . . .
S(4) S 0.76034(16) -0.27674(13) 1.08524(9) 0.0157(3) Uani 1.00 1 d . . .
P(1) P 0.16282(18) 0.57856(14) 0.68830(9) 0.0153(3) Uani 1.00 1 d . . .
N(1) N 0.3438(9) -0.5109(7) 1.3859(4) 0.0408(17) Uani 1.00 1 d . . .
N(2) N -0.0403(8) -0.0025(7) 1.3236(4) 0.0365(15) Uani 1.00 1 d . . .
C(1) C 0.4527(6) -0.0181(5) 1.2549(3) 0.0158(11) Uani 1.00 1 d . . .
C(2) C 0.5537(7) 0.0247(5) 1.2563(3) 0.0188(12) Uani 1.00 1 d . . .
C(3) C 0.5680(7) 0.0834(6) 1.3270(3) 0.0200(12) Uani 1.00 1 d . . .
C(4) C 0.4445(17) 0.1056(15) 1.3886(8) 0.021(2) Uiso 0.45 1 d P . .
C(5) C 0.3955(19) 0.0017(17) 1.4003(10) 0.029(3) Uiso 0.45 1 d P . .
C(6) C 0.3514(8) -0.0189(7) 1.3248(4) 0.0260(15) Uani 1.00 1 d . . .
C(7) C 0.9655(6) -0.2078(5) 1.0255(3) 0.0144(11) Uani 1.00 1 d . . .
C(8) C 0.9337(5) -0.3014(5) 1.0597(3) 0.0111(10) Uani 1.00 1 d . . .
C(9) C 1.0487(7) -0.4288(5) 1.0760(3) 0.0188(12) Uani 1.00 1 d . . .
C(10) C 1.1886(7) -0.4480(5) 1.0275(4) 0.0202(12) Uani 1.00 1 d . . .
C(11) C 1.2261(6) -0.3400(6) 1.0349(3) 0.0201(12) Uani 1.00 1 d . . .
C(12) C 1.1143(6) -0.2223(5) 0.9988(3) 0.0166(11) Uani 1.00 1 d . . .
C(13) C 0.1687(7) 0.6848(5) 0.6087(3) 0.0193(12) Uani 1.00 1 d . . .
C(14) C 0.2987(8) 0.6814(6) 0.5769(4) 0.0260(14) Uani 1.00 1 d . . .
C(15) C 0.3056(8) 0.7575(7) 0.5120(4) 0.0300(15) Uani 1.00 1 d . . .
C(16) C 0.1806(9) 0.8362(7) 0.4785(4) 0.0299(15) Uani 1.00 1 d . . .
C(17) C 0.0518(9) 0.8383(7) 0.5095(4) 0.0305(16) Uani 1.00 1 d . . .
C(18) C 0.0455(7) 0.7622(6) 0.5743(4) 0.0222(13) Uani 1.00 1 d . . .
C(19) C -0.0117(6) 0.6341(5) 0.7409(3) 0.0156(11) Uani 1.00 1 d . . .
C(20) C -0.1168(7) 0.6106(5) 0.7145(3) 0.0169(11) Uani 1.00 1 d . . .
C(21) C -0.2526(7) 0.6561(5) 0.7534(3) 0.0186(12) Uani 1.00 1 d . . .
C(22) C -0.2800(7) 0.7230(5) 0.8194(3) 0.0196(12) Uani 1.00 1 d . . .
C(23) C -0.1727(8) 0.7465(5) 0.8462(3) 0.0220(13) Uani 1.00 1 d . . .
C(24) C -0.0390(7) 0.7032(5) 0.8082(3) 0.0208(13) Uani 1.00 1 d . . .
C(25) C 0.2949(6) 0.5597(5) 0.7528(3) 0.0155(11) Uani 1.00 1 d . . .
C(26) C 0.3046(7) 0.6651(6) 0.7736(4) 0.0213(13) Uani 1.00 1 d . . .
C(27) C 0.3958(7) 0.6550(6) 0.8294(4) 0.0234(13) Uani 1.00 1 d . . .
C(28) C 0.4783(7) 0.5399(6) 0.8628(4) 0.0221(13) Uani 1.00 1 d . . .
C(29) C 0.4709(7) 0.4356(5) 0.8407(4) 0.0204(12) Uani 1.00 1 d . . .
C(30) C 0.3810(7) 0.4439(6) 0.7852(3) 0.0189(12) Uani 1.00 1 d . . .
C(31) C 0.1903(7) 0.4369(5) 0.6492(3) 0.0180(12) Uani 1.00 1 d . . .
C(32) C 0.1707(7) 0.3459(5) 0.7010(4) 0.0189(12) Uani 1.00 1 d . . .
C(33) C 0.1805(7) 0.2385(6) 0.6705(5) 0.0268(15) Uani 1.00 1 d . . .
C(34) C 0.2070(11) 0.2250(7) 0.5893(5) 0.039(2) Uani 1.00 1 d . . .
C(35) C 0.2236(12) 0.3155(8) 0.5394(5) 0.045(2) Uani 1.00 1 d . . .
C(36) C 0.2167(9) 0.4223(6) 0.5687(4) 0.0281(15) Uani 1.00 1 d . . .
C(37) C 0.4956(14) 0.0511(12) 1.4019(7) 0.021(2) Uiso 0.55 1 d P . .
C(38) C 0.3461(15) 0.0657(13) 1.3884(7) 0.025(2) Uiso 0.55 1 d P . .
C(39) C 0.2911(8) -0.4241(7) 1.3455(4) 0.0321(16) Uani 1.00 1 d . . .
C(40) C 0.2206(11) -0.3173(9) 1.2947(5) 0.046(2) Uani 1.00 1 d . . .
C(41) C -0.0084(8) -0.0141(6) 1.2581(4) 0.0250(14) Uani 1.00 1 d . . .
C(42) C 0.0368(8) -0.0296(8) 1.1742(4) 0.0313(16) Uani 1.00 1 d . . .
H(1) H 1.0167 -0.4910 1.0633 0.023 Uiso 1.00 1 c R . .
H(2) H 1.0643 -0.4405 1.1326 0.023 Uiso 1.00 1 c R . .
H(3) H 1.1797 -0.4553 0.9716 0.024 Uiso 1.00 1 c R . .
H(4) H 1.2655 -0.5250 1.0463 0.024 Uiso 1.00 1 c R . .
H(5) H 1.3210 -0.3564 1.0075 0.024 Uiso 1.00 1 c R . .
H(6) H 1.2296 -0.3296 1.0911 0.024 Uiso 1.00 1 c R . .
H(7) H 1.1272 -0.1506 1.0138 0.020 Uiso 1.00 1 c R . .
H(8) H 1.1286 -0.2243 0.9407 0.020 Uiso 1.00 1 c R . .
H(9) H 0.3834 0.6268 0.5996 0.031 Uiso 1.00 1 c R . .
H(10) H 0.3946 0.7562 0.4904 0.036 Uiso 1.00 1 c R . .
H(11) H 0.1846 0.8887 0.4340 0.036 Uiso 1.00 1 c R . .
H(12) H -0.0328 0.8920 0.4865 0.037 Uiso 1.00 1 c R . .
H(13) H -0.0435 0.7628 0.5953 0.027 Uiso 1.00 1 c R . .
H(14) H -0.0968 0.5634 0.6698 0.020 Uiso 1.00 1 c R . .
H(15) H -0.3261 0.6414 0.7348 0.022 Uiso 1.00 1 c R . .
H(16) H -0.3721 0.7530 0.8466 0.024 Uiso 1.00 1 c R . .
H(17) H -0.1928 0.7930 0.8912 0.026 Uiso 1.00 1 c R . .
H(18) H 0.0341 0.7189 0.8264 0.025 Uiso 1.00 1 c R . .
H(19) H 0.2492 0.7429 0.7497 0.026 Uiso 1.00 1 c R . .
H(20) H 0.4019 0.7261 0.8448 0.028 Uiso 1.00 1 c R . .
H(21) H 0.5402 0.5330 0.9012 0.026 Uiso 1.00 1 c R . .
H(22) H 0.5281 0.3577 0.8638 0.025 Uiso 1.00 1 c R . .
H(23) H 0.3775 0.3720 0.7692 0.023 Uiso 1.00 1 c R . .
H(24) H 0.1511 0.3571 0.7559 0.023 Uiso 1.00 1 c R . .
H(25) H 0.1692 0.1756 0.7047 0.032 Uiso 1.00 1 c R . .
H(26) H 0.2137 0.1524 0.5685 0.047 Uiso 1.00 1 c R . .
H(27) H 0.2401 0.3053 0.4844 0.054 Uiso 1.00 1 c R . .
H(28) H 0.2298 0.4840 0.5341 0.034 Uiso 1.00 1 c R . .
H(29) H 0.2336 -0.3418 1.2405 0.055 Uiso 1.00 1 c R . .
H(30) H 0.2616 -0.2581 1.2973 0.055 Uiso 1.00 1 c R . .
H(31) H 0.1189 -0.2796 1.3118 0.055 Uiso 1.00 1 c R . .
H(32) H 0.1347 -0.0370 1.1641 0.038 Uiso 1.00 1 c R . .
H(33) H -0.0262 0.0417 1.1436 0.038 Uiso 1.00 1 c R . .
H(34) H 0.0323 -0.1040 1.1587 0.038 Uiso 1.00 1 c R . .

loop_
_atom_site_aniso_label
_atom_site_aniso_U_11
_atom_site_aniso_U_22
_atom_site_aniso_U_33
_atom_site_aniso_U_12
_atom_site_aniso_U_13
_atom_site_aniso_U_23
Mo(1) 0.0133(3) 0.0080(3) 0.0086(3) -0.0006(2) -0.0014(2) -0.00169(18)
Se(1) 0.0185(3) 0.0083(3) 0.0129(3) -0.0013(2) -0.0047(2) -0.0013(2)
S(1) 0.0182(7) 0.0186(7) 0.0120(6) -0.0081(5) 0.0020(5) -0.0043(5)
S(2) 0.0186(7) 0.0147(6) 0.0107(6) -0.0050(5) -0.0020(5) -0.0034(5)
S(3) 0.0141(6) 0.0087(6) 0.0135(6) -0.0049(5) 0.0004(5) 0.0015(4)
S(4) 0.0169(7) 0.0089(6) 0.0166(6) -0.0016(5) -0.0003(5) 0.0013(5)
P(1) 0.0181(7) 0.0107(6) 0.0138(7) -0.0029(5) -0.0021(5) 0.0000(5)
N(1) 0.041(4) 0.046(4) 0.034(3) -0.016(3) -0.007(3) -0.001(3)
N(2) 0.038(3) 0.037(3) 0.033(3) -0.014(3) -0.007(2) -0.002(2)
C(1) 0.011(2) 0.021(2) 0.015(2) -0.006(2) -0.001(2) -0.008(2)
C(2) 0.022(3) 0.013(2) 0.013(2) 0.002(2) -0.004(2) -0.003(2)
C(3) 0.027(3) 0.023(3) 0.012(2) -0.013(2) 0.000(2) -0.002(2)
C(6) 0.032(3) 0.038(4) 0.018(3) -0.027(3) 0.010(2) -0.005(2)
C(7) 0.015(2) 0.009(2) 0.012(2) 0.002(2) -0.001(2) -0.0013(19)
C(8) 0.006(2) 0.012(2) 0.014(2) -0.001(2) -0.0010(18) -0.0015(19)
C(9) 0.020(3) 0.010(2) 0.021(2) -0.000(2) -0.003(2) -0.000(2)
C(10) 0.017(2) 0.012(2) 0.027(3) 0.000(2) -0.004(2) -0.005(2)
C(11) 0.014(2) 0.021(3) 0.019(2) 0.002(2) -0.009(2) -0.003(2)
C(12) 0.014(2) 0.014(2) 0.018(2) -0.002(2) 0.002(2) -0.004(2)
C(13) 0.024(3) 0.016(2) 0.013(2) -0.004(2) -0.002(2) 0.003(2)
C(14) 0.026(3) 0.025(3) 0.027(3) -0.011(2) -0.006(2) 0.005(2)
C(15) 0.029(3) 0.036(4) 0.024(3) -0.013(3) -0.000(2) -0.001(3)
C(16) 0.043(4) 0.027(3) 0.021(3) -0.016(3) -0.008(2) 0.006(2)
C(17) 0.040(4) 0.024(3) 0.022(3) -0.010(3) -0.006(2) 0.010(2)
C(18) 0.021(3) 0.023(3) 0.023(3) -0.010(2) -0.004(2) 0.005(2)
C(19) 0.017(2) 0.016(2) 0.011(2) -0.004(2) -0.001(2) 0.003(2)
C(20) 0.022(3) 0.016(2) 0.013(2) -0.009(2) -0.003(2) 0.000(2)
C(21) 0.017(2) 0.016(2) 0.021(3) -0.004(2) -0.003(2) -0.001(2)
C(22) 0.018(2) 0.016(2) 0.019(2) -0.001(2) 0.002(2) -0.006(2)
C(23) 0.030(3) 0.011(2) 0.018(2) -0.001(2) 0.004(2) -0.009(2)
C(24) 0.028(3) 0.015(2) 0.017(2) -0.006(2) 0.002(2) -0.008(2)
C(25) 0.016(2) 0.017(2) 0.014(2) -0.007(2) -0.000(2) 0.001(2)
C(26) 0.022(3) 0.015(2) 0.026(3) -0.005(2) -0.010(2) 0.003(2)
C(27) 0.027(3) 0.020(3) 0.024(3) -0.010(2) -0.004(2) 0.003(2)
C(28) 0.018(3) 0.026(3) 0.023(3) -0.009(2) -0.005(2) 0.002(2)
C(29) 0.018(3) 0.015(2) 0.029(3) -0.007(2) -0.007(2) 0.006(2)
C(30) 0.020(3) 0.017(2) 0.020(2) -0.008(2) 0.002(2) -0.000(2)
C(31) 0.018(2) 0.015(2) 0.017(2) -0.002(2) -0.002(2) -0.005(2)
C(32) 0.017(2) 0.017(2) 0.030(3) -0.013(2) -0.004(2) 0.001(2)
C(33) 0.021(3) 0.016(3) 0.050(4) -0.011(2) -0.017(3) 0.004(2)
C(34) 0.058(5) 0.016(3) 0.040(4) -0.006(3) -0.020(4) -0.008(3)
C(35) 0.066(6) 0.030(4) 0.025(3) -0.002(4) -0.019(3) -0.012(3)
C(36) 0.038(4) 0.021(3) 0.018(3) -0.004(2) -0.008(2) -0.002(2)
C(39) 0.029(3) 0.035(4) 0.027(3) -0.007(3) -0.001(2) -0.009(3)
C(40) 0.042(5) 0.041(5) 0.042(4) -0.005(4) -0.009(3) 0.004(4)
C(41) 0.025(3) 0.022(3) 0.026(3) -0.006(2) -0.008(2) -0.000(2)
C(42) 0.024(3) 0.049(4) 0.022(3) -0.016(3) -0.003(2) 0.003(3)

loop_
_atom_type_symbol
_atom_type_description
_atom_type_scat_dispersion_real
_atom_type_scat_dispersion_imag
_atom_type_scat_source
C C 0.003 0.002
;
International Tables for Crystallography
(1992, Vol. C, Tables 4.2.6.8 and 6.1.1.4)
;
H H 0.000 0.000
;
International Tables for Crystallography
(1992, Vol. C, Table 6.1.1.4)
;
Mo Mo -1.683 0.686
;
International Tables for Crystallography
(1992, Vol. C, Tables 4.2.6.8 and 6.1.1.4)
;
P P 0.102 0.094
;
International Tables for Crystallography
(1992, Vol. C, Tables 4.2.6.8 and 6.1.1.4)
;
S S 0.125 0.123
;
International Tables for Crystallography
(1992, Vol. C, Tables 4.2.6.8 and 6.1.1.4)
;
Se Se -0.093 2.226
;
International Tables for Crystallography
(1992, Vol. C, Tables 4.2.6.8 and 6.1.1.4)
;
N N 0.006 0.003
;
International Tables for Crystallography
(1992, Vol. C, Tables 4.2.6.8 and 6.1.1.4)
;

loop_
_geom_angle_atom_site_label_1
_geom_angle_atom_site_label_2
_geom_angle_atom_site_label_3
_geom_angle
_geom_angle_publ_flag
_geom_angle_site_symmetry_1
_geom_angle_site_symmetry_2
_geom_angle_site_symmetry_3
Se(1) Mo(1) Se(1) 101.10(2) yes . . 2_657
Se(1) Mo(1) S(1) 113.91(3) yes . . .
Se(1) Mo(1) S(2) 87.12(3) yes . . .
Se(1) Mo(1) S(3) 77.24(3) yes . . .
Se(1) Mo(1) S(4) 154.17(4) yes . . .
Se(1) Mo(1) S(1) 77.29(5) yes 2_657 . .
Se(1) Mo(1) S(2) 156.58(4) yes 2_657 . .
Se(1) Mo(1) S(3) 121.99(4) yes 2_657 . .
Se(1) Mo(1) S(4) 83.52(4) yes 2_657 . .
S(1) Mo(1) S(2) 79.33(6) yes . . .
S(1) Mo(1) S(3) 156.80(5) yes . . .
S(1) Mo(1) S(4) 91.92(5) yes . . .
S(2) Mo(1) S(3) 81.10(5) yes . . .
S(2) Mo(1) S(4) 98.66(5) yes . . .
S(3) Mo(1) S(4) 78.83(5) yes . . .
Mo(1) Se(1) Mo(1) 78.90(2) yes . . 2_657
Mo(1) S(1) C(1) 110.3(2) yes . . .
Mo(1) S(2) C(2) 109.9(2) yes . . .
Mo(1) S(3) C(7) 110.4(2) yes . . .
Mo(1) S(4) C(8) 110.8(2) yes . . .
C(13) P(1) C(19) 110.4(2) yes . . .
C(13) P(1) C(25) 108.6(3) yes . . .
C(13) P(1) C(31) 109.0(3) yes . . .
C(19) P(1) C(25) 110.4(2) yes . . .
C(19) P(1) C(31) 106.1(3) yes . . .
C(25) P(1) C(31) 112.4(2) yes . . .
S(1) C(1) C(2) 120.6(4) yes . . .
S(1) C(1) C(6) 116.3(6) yes . . .
C(2) C(1) C(6) 123.1(6) yes . . .
S(2) C(2) C(1) 119.6(5) yes . . .
S(2) C(2) C(3) 117.6(6) yes . . .
C(1) C(2) C(3) 122.7(5) yes . . .
C(2) C(3) C(4) 111.8(10) yes . . .
C(2) C(3) C(37) 112.5(9) yes . . .
C(4) C(3) C(37) 26.2(7) yes . . .
C(3) C(4) C(5) 113.9(12) yes . . .
C(3) C(4) C(37) 76.9(17) yes . . .
C(3) C(4) C(38) 125.8(14) yes . . .
C(5) C(4) C(37) 67(2) yes . . .
C(5) C(4) C(38) 29.3(9) yes . . .
C(37) C(4) C(38) 96(2) yes . . .
C(4) C(5) C(6) 110.6(13) yes . . .
C(4) C(5) C(37) 26.7(8) yes . . .
C(4) C(5) C(38) 58(2) yes . . .
C(6) C(5) C(37) 122.3(14) yes . . .
C(6) C(5) C(38) 79.2(19) yes . . .
C(37) C(5) C(38) 85(2) yes . . .
C(1) C(6) C(5) 113.1(10) yes . . .
C(1) C(6) C(38) 112.2(9) yes . . .
C(5) C(6) C(38) 28.4(8) yes . . .
S(3) C(7) C(8) 119.1(4) yes . . .
S(3) C(7) C(12) 117.4(4) yes . . .
C(8) C(7) C(12) 123.4(4) yes . . .
S(4) C(8) C(7) 119.9(3) yes . . .
S(4) C(8) C(9) 118.3(5) yes . . .
C(7) C(8) C(9) 121.9(5) yes . . .
C(8) C(9) C(10) 111.6(5) yes . . .
C(9) C(10) C(11) 110.0(5) yes . . .
C(10) C(11) C(12) 109.9(6) yes . . .
C(7) C(12) C(11) 111.9(5) yes . . .
P(1) C(13) C(14) 119.4(4) yes . . .
P(1) C(13) C(18) 120.3(6) yes . . .
C(14) C(13) C(18) 120.0(6) yes . . .
C(13) C(14) C(15) 120.0(6) yes . . .
C(14) C(15) C(16) 119.4(8) yes . . .
C(15) C(16) C(17) 120.4(7) yes . . .
C(16) C(17) C(18) 120.0(7) yes . . .
C(13) C(18) C(17) 120.1(7) yes . . .
P(1) C(19) C(20) 119.6(4) yes . . .
P(1) C(19) C(24) 119.5(6) yes . . .
C(20) C(19) C(24) 120.9(5) yes . . .
C(19) C(20) C(21) 119.9(6) yes . . .
C(20) C(21) C(22) 119.6(7) yes . . .
C(21) C(22) C(23) 120.4(6) yes . . .
C(22) C(23) C(24) 120.6(6) yes . . .
C(19) C(24) C(23) 118.6(7) yes . . .
P(1) C(25) C(26) 117.9(4) yes . . .
P(1) C(25) C(30) 121.4(6) yes . . .
C(26) C(25) C(30) 120.5(6) yes . . .
C(25) C(26) C(27) 119.4(5) yes . . .
C(26) C(27) C(28) 119.6(7) yes . . .
C(27) C(28) C(29) 120.8(7) yes . . .
C(28) C(29) C(30) 120.4(5) yes . . .
C(25) C(30) C(29) 119.2(7) yes . . .
P(1) C(31) C(32) 118.4(4) yes . . .
P(1) C(31) C(36) 120.5(5) yes . . .
C(32) C(31) C(36) 120.9(7) yes . . .
C(31) C(32) C(33) 119.2(6) yes . . .
C(32) C(33) C(34) 119.3(7) yes . . .
C(33) C(34) C(35) 120.8(8) yes . . .
C(34) C(35) C(36) 120.7(8) yes . . .
C(31) C(36) C(35) 119.1(7) yes . . .
C(3) C(37) C(4) 76.9(17) yes . . .
C(3) C(37) C(5) 121.5(12) yes . . .
C(3) C(37) C(38) 110.8(10) yes . . .
C(4) C(37) C(5) 87(2) yes . . .
C(4) C(37) C(38) 58(2) yes . . .
C(5) C(37) C(38) 29.1(9) yes . . .
C(4) C(38) C(5) 92(2) yes . . .
C(4) C(38) C(6) 121.6(11) yes . . .
C(4) C(38) C(37) 26.4(8) yes . . .
C(5) C(38) C(6) 72(2) yes . . .
C(5) C(38) C(37) 66(2) yes . . .
C(6) C(38) C(37) 111.4(9) yes . . .
N(1) C(39) C(40) 177.6(12) yes . . .
N(2) C(41) C(42) 178.3(9) yes . . .
C(8) C(9) H(1) 109.3(6) no . . .
C(8) C(9) H(2) 109.3(5) no . . .
C(10) C(9) H(1) 109.3(5) no . . .
C(10) C(9) H(2) 109.3(6) no . . .
H(1) C(9) H(2) 107.9(6) no . . .
C(9) C(10) H(3) 109.7(6) no . . .
C(9) C(10) H(4) 109.7(6) no . . .
C(11) C(10) H(3) 109.7(6) no . . .
C(11) C(10) H(4) 109.7(6) no . . .
H(3) C(10) H(4) 108.2(5) no . . .
C(10) C(11) H(5) 109.7(5) no . . .
C(10) C(11) H(6) 109.7(6) no . . .
C(12) C(11) H(5) 109.7(5) no . . .
C(12) C(11) H(6) 109.7(5) no . . .
H(5) C(11) H(6) 108.2(7) no . . .
C(7) C(12) H(7) 109.2(4) no . . .
C(7) C(12) H(8) 109.2(6) no . . .
C(11) C(12) H(7) 109.2(6) no . . .
C(11) C(12) H(8) 109.2(4) no . . .
H(7) C(12) H(8) 107.9(6) no . . .
C(13) C(14) H(9) 120.0 no . . .
C(15) C(14) H(9) 120.0 no . . .
C(14) C(15) H(10) 120.3 no . . .
C(16) C(15) H(10) 120.3 no . . .
C(15) C(16) H(11) 119.8 no . . .
C(17) C(16) H(11) 119.8 no . . .
C(16) C(17) H(12) 120.0 no . . .
C(18) C(17) H(12) 120.0 no . . .
C(13) C(18) H(13) 119.9 no . . .
C(17) C(18) H(13) 119.9 no . . .
C(19) C(20) H(14) 120.1 no . . .
C(21) C(20) H(14) 120.1 no . . .
C(20) C(21) H(15) 120.2 no . . .
C(22) C(21) H(15) 120.2 no . . .
C(21) C(22) H(16) 119.8 no . . .
C(23) C(22) H(16) 119.8 no . . .
C(22) C(23) H(17) 119.7 no . . .
C(24) C(23) H(17) 119.7 no . . .
C(19) C(24) H(18) 120.7 no . . .
C(23) C(24) H(18) 120.7 no . . .
C(25) C(26) H(19) 120.3 no . . .
C(27) C(26) H(19) 120.3 no . . .
C(26) C(27) H(20) 120.2 no . . .
C(28) C(27) H(20) 120.2 no . . .
C(27) C(28) H(21) 119.6 no . . .
C(29) C(28) H(21) 119.6 no . . .
C(28) C(29) H(22) 119.8 no . . .
C(30) C(29) H(22) 119.8 no . . .
C(25) C(30) H(23) 120.4 no . . .
C(29) C(30) H(23) 120.4 no . . .
C(31) C(32) H(24) 120.4 no . . .
C(33) C(32) H(24) 120.4 no . . .
C(32) C(33) H(25) 120.3 no . . .
C(34) C(33) H(25) 120.3 no . . .
C(33) C(34) H(26) 119.6 no . . .
C(35) C(34) H(26) 119.6 no . . .
C(34) C(35) H(27) 119.6 no . . .
C(36) C(35) H(27) 119.6 no . . .
C(31) C(36) H(28) 120.5 no . . .
C(35) C(36) H(28) 120.5 no . . .
C(39) C(40) H(29) 109.5 no . . .
C(39) C(40) H(30) 109.5 no . . .
C(39) C(40) H(31) 109.5 no . . .
H(29) C(40) H(30) 109.5 no . . .
H(29) C(40) H(31) 109.5 no . . .
H(30) C(40) H(31) 109.5 no . . .
C(41) C(42) H(32) 109.5 no . . .
C(41) C(42) H(33) 109.5 no . . .
C(41) C(42) H(34) 109.5 no . . .
H(32) C(42) H(33) 109.5 no . . .
H(32) C(42) H(34) 109.5 no . . .
H(33) C(42) H(34) 109.5 no . . .

loop_
_geom_bond_atom_site_label_1
_geom_bond_atom_site_label_2
_geom_bond_distance
_geom_bond_publ_flag
_geom_bond_site_symmetry_1
_geom_bond_site_symmetry_2
Mo(1) Se(1) 2.4571(7) yes . .
Mo(1) Se(1) 2.4681(9) yes . 2_657
Mo(1) S(1) 2.4062(17) yes . .
Mo(1) S(2) 2.4475(18) yes . .
Mo(1) S(3) 2.4061(16) yes . .
Mo(1) S(4) 2.4141(13) yes . .
S(1) C(1) 1.742(7) yes . .
S(2) C(2) 1.730(6) yes . .
S(3) C(7) 1.737(5) yes . .
S(4) C(8) 1.710(6) yes . .
P(1) C(13) 1.791(6) yes . .
P(1) C(19) 1.807(6) yes . .
P(1) C(25) 1.793(7) yes . .
P(1) C(31) 1.792(7) yes . .
N(1) C(39) 1.156(10) yes . .
N(2) C(41) 1.138(10) yes . .
C(1) C(2) 1.356(11) yes . .
C(1) C(6) 1.501(9) yes . .
C(2) C(3) 1.516(10) yes . .
C(3) C(4) 1.511(17) yes . .
C(3) C(37) 1.511(15) yes . .
C(4) C(5) 1.53(3) yes . .
C(4) C(37) 0.686(18) yes . .
C(4) C(38) 1.30(2) yes . .
C(5) C(6) 1.50(2) yes . .
C(5) C(37) 1.41(3) yes . .
C(5) C(38) 0.75(2) yes . .
C(6) C(38) 1.546(18) yes . .
C(7) C(8) 1.365(9) yes . .
C(7) C(12) 1.503(9) yes . .
C(8) C(9) 1.519(7) yes . .
C(9) C(10) 1.527(9) yes . .
C(10) C(11) 1.528(11) yes . .
C(11) C(12) 1.534(7) yes . .
C(13) C(14) 1.382(11) yes . .
C(13) C(18) 1.387(9) yes . .
C(14) C(15) 1.386(11) yes . .
C(15) C(16) 1.396(10) yes . .
C(16) C(17) 1.373(14) yes . .
C(17) C(18) 1.381(10) yes . .
C(19) C(20) 1.373(11) yes . .
C(19) C(24) 1.420(9) yes . .
C(20) C(21) 1.392(9) yes . .
C(21) C(22) 1.386(9) yes . .
C(22) C(23) 1.398(12) yes . .
C(23) C(24) 1.369(9) yes . .
C(25) C(26) 1.397(11) yes . .
C(25) C(30) 1.402(8) yes . .
C(26) C(27) 1.390(11) yes . .
C(27) C(28) 1.393(9) yes . .
C(28) C(29) 1.381(11) yes . .
C(29) C(30) 1.382(11) yes . .
C(31) C(32) 1.409(10) yes . .
C(31) C(36) 1.388(9) yes . .
C(32) C(33) 1.401(11) yes . .
C(33) C(34) 1.399(12) yes . .
C(34) C(35) 1.375(13) yes . .
C(35) C(36) 1.397(14) yes . .
C(37) C(38) 1.53(2) yes . .
C(39) C(40) 1.444(12) yes . .
C(41) C(42) 1.465(10) yes . .
C(9) H(1) 0.990(8) no . .
C(9) H(2) 0.990(6) no . .
C(10) H(3) 0.990(7) no . .
C(10) H(4) 0.990(5) no . .
C(11) H(5) 0.990(6) no . .
C(11) H(6) 0.990(6) no . .
C(12) H(7) 0.990(7) no . .
C(12) H(8) 0.990(6) no . .
C(14) H(9) 0.950 no . .
C(15) H(10) 0.950 no . .
C(16) H(11) 0.950 no . .
C(17) H(12) 0.950 no . .
C(18) H(13) 0.950 no . .
C(20) H(14) 0.950 no . .
C(21) H(15) 0.950 no . .
C(22) H(16) 0.950 no . .
C(23) H(17) 0.950 no . .
C(24) H(18) 0.950 no . .
C(26) H(19) 0.950 no . .
C(27) H(20) 0.950 no . .
C(28) H(21) 0.950 no . .
C(29) H(22) 0.950 no . .
C(30) H(23) 0.950 no . .
C(32) H(24) 0.950 no . .
C(33) H(25) 0.950 no . .
C(34) H(26) 0.950 no . .
C(35) H(27) 0.950 no . .
C(36) H(28) 0.950 no . .
C(40) H(29) 0.980 no . .
C(40) H(30) 0.980 no . .
C(40) H(31) 0.980 no . .
C(42) H(32) 0.980 no . .
C(42) H(33) 0.980 no . .
C(42) H(34) 0.980 no . .

loop_
_geom_contact_atom_site_label_1
_geom_contact_atom_site_label_2
_geom_contact_distance
_geom_contact_publ_flag
_geom_contact_site_symmetry_1
_geom_contact_site_symmetry_2
S(3) C(42) 3.542(8) ? . 2_657
S(4) C(30) 3.463(7) ? . 2_657
N(1) C(14) 3.512(11) ? . 2_657
N(1) C(21) 3.527(12) ? . 2_557
N(1) C(36) 3.411(11) ? . 1_546
N(2) C(16) 3.575(10) ? . 1_546
N(2) C(17) 3.568(10) ? . 1_546
N(2) C(17) 3.599(12) ? . 2_567
N(2) C(18) 3.506(12) ? . 2_567
C(1) C(22) 3.427(8) ? . 2_567
C(2) C(22) 3.439(8) ? . 2_567
C(2) C(33) 3.452(8) ? . 2_657
C(11) C(28) 3.542(8) ? . 2_757
C(14) N(1) 3.512(11) ? . 2_657
C(16) N(2) 3.575(10) ? . 1_564
C(17) N(2) 3.568(10) ? . 1_564
C(17) N(2) 3.599(12) ? . 2_567
C(17) C(17) 3.567(11) ? . 2_576
C(18) N(2) 3.506(12) ? . 2_567
C(21) N(1) 3.527(12) ? . 2_557
C(21) C(39) 3.590(13) ? . 2_557
C(22) C(1) 3.427(8) ? . 2_567
C(22) C(2) 3.439(8) ? . 2_567
C(28) C(11) 3.542(8) ? . 2_757
C(29) C(40) 3.570(11) ? . 2_657
C(30) S(4) 3.463(7) ? . 2_657
C(33) C(2) 3.452(8) ? . 2_657
C(34) C(37) 3.461(13) ? . 2_657
C(36) N(1) 3.411(11) ? . 1_564
C(37) C(34) 3.461(13) ? . 2_657
C(37) C(37) 3.466(17) ? . 2_658
C(39) C(21) 3.590(13) ? . 2_557
C(40) C(29) 3.570(11) ? . 2_657
C(40) C(41) 3.459(11) ? . .
C(41) C(40) 3.459(11) ? . .
C(42) S(3) 3.542(8) ? . 2_657
Mo(1) H(17) 3.583 ? . 1_645
Se(1) H(5) 3.4700(7) ? . 2_757
Se(1) H(7) 3.5447(6) ? . 2_757
Se(1) H(16) 3.022 ? . 2_567
Se(1) H(20) 3.483 ? . 2_667
Se(1) H(22) 3.294 ? . .
S(1) H(17) 3.433 ? . 2_567
S(1) H(22) 3.342 ? . 2_657
S(1) H(23) 3.381 ? . 2_657
S(1) H(32) 2.971 ? . .
S(2) H(16) 3.191 ? . 2_567
S(2) H(20) 2.852 ? . 2_667
S(2) H(25) 3.027 ? . 2_657
S(2) H(33) 3.284 ? . 1_655
S(2) H(34) 3.417 ? . 1_655
S(3) H(7) 2.8189(17) ? . 2_757
S(3) H(17) 2.816 ? . 1_645
S(3) H(32) 3.111 ? . 2_657
S(3) H(33) 3.552 ? . 1_655
S(3) H(33) 3.176 ? . 2_657
S(3) H(34) 3.437 ? . 1_655
S(4) H(3) 3.2446(16) ? . 2_747
S(4) H(4) 3.5524(17) ? . 2_747
S(4) H(17) 3.379 ? . 1_645
S(4) H(22) 3.524 ? . 2_657
S(4) H(23) 3.095 ? . 2_657
S(4) H(24) 2.921 ? . 2_657
N(1) H(9) 2.614 ? . 2_657
N(1) H(14) 3.163 ? . 2_557
N(1) H(15) 2.787 ? . 2_557
N(1) H(27) 3.124 ? . 1_546
N(1) H(28) 2.679 ? . 1_546
N(2) H(11) 2.960 ? . 1_546
N(2) H(12) 2.948 ? . 1_546
N(2) H(19) 3.197 ? . 2_567
N(2) H(25) 3.016 ? . 2_557
N(2) H(26) 3.352 ? . 2_557
N(2) H(30) 3.365 ? . .
N(2) H(31) 3.051 ? . .
C(1) H(16) 3.304 ? . 2_567
C(2) H(16) 3.073 ? . 2_567
C(2) H(20) 3.489 ? . 2_667
C(2) H(25) 2.975 ? . 2_657
C(3) H(15) 3.367 ? . 2_567
C(3) H(19) 3.456 ? . 2_667
C(3) H(25) 3.206 ? . 2_657
C(3) H(26) 3.310 ? . 2_657
C(4) H(15) 3.383 ? . 2_567
C(4) H(27) 2.938 ? . 1_556
C(5) H(10) 3.200 ? . 1_546
C(5) H(11) 3.012 ? . 1_546
C(5) H(13) 3.561 ? . 2_567
C(5) H(26) 3.469 ? . 1_556
C(6) H(11) 2.865 ? . 1_546
C(6) H(30) 3.470 ? . .
C(7) H(17) 2.984 ? . 1_645
C(7) H(18) 3.525 ? . 1_645
C(7) H(33) 3.506 ? . 2_657
C(7) H(34) 2.991 ? . 1_655
C(8) H(1) 3.265(6) ? . 2_747
C(8) H(17) 3.220 ? . 1_645
C(8) H(24) 3.263 ? . 2_657
C(8) H(34) 3.586 ? . 1_655
C(9) H(1) 2.916(7) ? . 2_747
C(9) H(3) 3.430(8) ? . 2_747
C(9) H(24) 3.307 ? . 2_657
C(10) H(1) 3.144(8) ? . 2_747
C(10) H(21) 2.941 ? . 2_757
C(11) H(21) 2.807 ? . 2_757
C(11) H(22) 3.184 ? . 2_757
C(11) H(29) 3.534 ? . 1_655
C(11) H(34) 3.462 ? . 1_655
C(12) H(18) 3.383 ? . 1_645
C(12) H(33) 3.055 ? . 2_657
C(12) H(34) 3.078 ? . 1_655
C(16) H(12) 3.058 ? . 2_576
C(16) H(30) 3.305 ? . 1_564
C(16) H(31) 3.538 ? . 1_564
C(17) H(11) 3.322 ? . 2_576
C(17) H(12) 3.177 ? . 2_576
C(17) H(26) 3.168 ? . 2_566
C(19) H(2) 3.199(6) ? . 2_657
C(20) H(2) 3.116(6) ? . 2_657
C(21) H(2) 3.166(5) ? . 2_657
C(21) H(20) 3.530 ? . 1_455
C(22) H(2) 3.275(5) ? . 2_657
C(22) H(4) 3.115(6) ? . 2_657
C(22) H(20) 3.274 ? . 1_455
C(23) H(1) 3.154(5) ? . 2_657
C(23) H(2) 3.362(6) ? . 2_657
C(23) H(4) 3.497(7) ? . 2_657
C(24) H(1) 3.153(6) ? . 2_657
C(24) H(2) 3.333(7) ? . 2_657
C(24) H(8) 3.406(8) ? . 1_465
C(26) H(8) 3.285(6) ? . 1_465
C(27) H(5) 3.064(7) ? . 1_465
C(27) H(8) 3.060(6) ? . 1_465
C(27) H(15) 3.095 ? . 1_655
C(27) H(16) 3.157 ? . 1_655
C(28) H(3) 3.411(7) ? . 1_465
C(28) H(4) 3.180(8) ? . 2_757
C(28) H(5) 2.883(6) ? . 1_465
C(28) H(5) 3.231(6) ? . 2_757
C(28) H(6) 3.156(6) ? . 2_757
C(28) H(15) 3.312 ? . 1_655
C(28) H(16) 3.496 ? . 1_655
C(28) H(29) 3.369 ? . 2_657
C(29) H(3) 3.399(6) ? . 1_465
C(29) H(5) 3.390(7) ? . 2_757
C(29) H(6) 3.152(7) ? . 2_757
C(29) H(29) 3.005 ? . 2_657
C(29) H(30) 3.511 ? . 2_657
C(32) H(2) 3.472(6) ? . 2_657
C(32) H(31) 3.465 ? . 2_557
C(33) H(31) 2.925 ? . 2_557
C(34) H(12) 3.170 ? . 2_566
C(34) H(31) 3.433 ? . 2_557
C(35) H(13) 3.564 ? . 2_566
C(37) H(26) 3.046 ? . 2_657
C(37) H(27) 3.396 ? . 1_556
C(38) H(11) 3.220 ? . 1_546
C(38) H(12) 3.556 ? . 2_567
C(38) H(13) 2.946 ? . 2_567
C(38) H(26) 3.307 ? . 1_556
C(38) H(27) 3.173 ? . 1_556
C(39) H(9) 3.414 ? . 2_657
C(39) H(14) 3.171 ? . 2_557
C(39) H(15) 2.944 ? . 2_557
C(39) H(28) 3.389 ? . 1_546
C(40) H(6) 3.499(10) ? . 1_455
C(40) H(11) 3.490 ? . 1_546
C(40) H(22) 3.459 ? . 2_657
C(40) H(34) 3.396 ? . .
C(41) H(19) 3.169 ? . 2_567
C(41) H(25) 3.040 ? . 2_557
C(41) H(30) 3.174 ? . .
C(41) H(31) 2.993 ? . .
C(42) H(7) 3.097(8) ? . 1_455
C(42) H(8) 3.372(7) ? . 2_657
C(42) H(18) 3.494 ? . 2_567
C(42) H(29) 3.581 ? . .
C(42) H(30) 3.478 ? . .
C(42) H(31) 3.502 ? . .
H(1) C(8) 3.265(6) ? . 2_747
H(1) C(9) 2.916(7) ? . 2_747
H(1) C(10) 3.144(8) ? . 2_747
H(1) C(23) 3.154(5) ? . 2_657
H(1) C(24) 3.153(6) ? . 2_657
H(1) H(1) 2.286 ? . 2_747
H(1) H(3) 2.539 ? . 2_747
H(1) H(17) 3.368 ? . 2_657
H(1) H(18) 3.369 ? . 2_657
H(1) H(24) 3.547 ? . 2_657
H(2) C(19) 3.199(6) ? . 2_657
H(2) C(20) 3.116(6) ? . 2_657
H(2) C(21) 3.166(5) ? . 2_657
H(2) C(22) 3.275(5) ? . 2_657
H(2) C(23) 3.362(6) ? . 2_657
H(2) C(24) 3.333(7) ? . 2_657
H(2) C(32) 3.472(6) ? . 2_657
H(2) H(14) 3.557 ? . 2_657
H(2) H(24) 2.674 ? . 2_657
H(2) H(29) 3.306 ? . 1_655
H(3) S(4) 3.2446(16) ? . 2_747
H(3) C(9) 3.430(8) ? . 2_747
H(3) C(28) 3.411(7) ? . 1_645
H(3) C(29) 3.399(6) ? . 1_645
H(3) H(1) 2.539 ? . 2_747
H(3) H(18) 3.176 ? . 1_645
H(3) H(21) 3.598 ? . 2_757
H(4) S(4) 3.5524(17) ? . 2_747
H(4) C(22) 3.115(6) ? . 2_657
H(4) C(23) 3.497(7) ? . 2_657
H(4) C(28) 3.180(8) ? . 2_757
H(4) H(16) 3.009 ? . 2_657
H(4) H(21) 2.272 ? . 2_757
H(5) Se(1) 3.4700(7) ? . 2_757
H(5) C(27) 3.064(7) ? . 1_645
H(5) C(28) 2.883(6) ? . 1_645
H(5) C(28) 3.231(6) ? . 2_757
H(5) C(29) 3.390(7) ? . 2_757
H(5) H(20) 3.013 ? . 1_645
H(5) H(21) 2.688 ? . 1_645
H(5) H(21) 2.521 ? . 2_757
H(5) H(22) 2.853 ? . 2_757
H(6) C(28) 3.156(6) ? . 2_757
H(6) C(29) 3.152(7) ? . 2_757
H(6) C(40) 3.499(10) ? . 1_655
H(6) H(21) 2.610 ? . 2_757
H(6) H(22) 2.602 ? . 2_757
H(6) H(29) 2.557 ? . 1_655
H(6) H(32) 3.550 ? . 1_655
H(6) H(34) 2.879 ? . 1_655
H(7) Se(1) 3.5447(6) ? . 2_757
H(7) S(3) 2.8189(17) ? . 2_757
H(7) C(42) 3.097(8) ? . 1_655
H(7) H(7) 3.499 ? . 2_757
H(7) H(32) 3.059 ? . 1_655
H(7) H(33) 3.148 ? . 1_655
H(7) H(33) 2.988 ? . 2_657
H(7) H(34) 2.586 ? . 1_655
H(8) C(24) 3.406(8) ? . 1_645
H(8) C(26) 3.285(6) ? . 1_645
H(8) C(27) 3.060(6) ? . 1_645
H(8) C(42) 3.372(7) ? . 2_657
H(8) H(17) 3.466 ? . 1_645
H(8) H(18) 2.564 ? . 1_645
H(8) H(19) 3.364 ? . 1_645
H(8) H(20) 2.967 ? . 1_645
H(8) H(33) 2.413 ? . 2_657
H(9) N(1) 2.614 ? . 2_657
H(9) C(39) 3.414 ? . 2_657
H(10) C(5) 3.200 ? . 1_564
H(11) N(2) 2.960 ? . 1_564
H(11) C(5) 3.012 ? . 1_564
H(11) C(6) 2.865 ? . 1_564
H(11) C(17) 3.322 ? . 2_576
H(11) C(38) 3.220 ? . 1_564
H(11) C(40) 3.490 ? . 1_564
H(11) H(12) 2.829 ? . 2_576
H(11) H(30) 2.905 ? . 1_564
H(11) H(31) 3.365 ? . 1_564
H(12) N(2) 2.948 ? . 1_564
H(12) C(16) 3.058 ? . 2_576
H(12) C(17) 3.177 ? . 2_576
H(12) C(34) 3.170 ? . 2_566
H(12) C(38) 3.556 ? . 2_567
H(12) H(11) 2.829 ? . 2_576
H(12) H(12) 3.044 ? . 2_576
H(12) H(26) 2.469 ? . 2_566
H(13) C(5) 3.561 ? . 2_567
H(13) C(35) 3.564 ? . 2_566
H(13) C(38) 2.946 ? . 2_567
H(13) H(26) 3.340 ? . 2_566
H(13) H(27) 3.006 ? . 2_566
H(14) N(1) 3.163 ? . 2_557
H(14) C(39) 3.171 ? . 2_557
H(14) H(2) 3.557 ? . 2_657
H(14) H(27) 3.136 ? . 2_566
H(14) H(31) 3.502 ? . 2_557
H(15) N(1) 2.787 ? . 2_557
H(15) C(3) 3.367 ? . 2_567
H(15) C(4) 3.383 ? . 2_567
H(15) C(27) 3.095 ? . 1_455
H(15) C(28) 3.312 ? . 1_455
H(15) C(39) 2.944 ? . 2_557
H(15) H(20) 3.047 ? . 1_455
H(15) H(21) 3.411 ? . 1_455
H(15) H(29) 3.315 ? . 2_557
H(16) Se(1) 3.022 ? . 2_567
H(16) S(2) 3.191 ? . 2_567
H(16) C(1) 3.304 ? . 2_567
H(16) C(2) 3.073 ? . 2_567
H(16) C(27) 3.157 ? . 1_455
H(16) C(28) 3.496 ? . 1_455
H(16) H(4) 3.009 ? . 2_657
H(16) H(20) 2.511 ? . 1_455
H(16) H(21) 3.173 ? . 1_455
H(17) Mo(1) 3.583 ? . 1_465
H(17) S(1) 3.433 ? . 2_567
H(17) S(3) 2.816 ? . 1_465
H(17) S(4) 3.379 ? . 1_465
H(17) C(7) 2.984 ? . 1_465
H(17) C(8) 3.220 ? . 1_465
H(17) H(1) 3.368 ? . 2_657
H(17) H(8) 3.466 ? . 1_465
H(17) H(32) 3.273 ? . 2_567
H(17) H(33) 3.577 ? . 2_567
H(18) C(7) 3.525 ? . 1_465
H(18) C(12) 3.383 ? . 1_465
H(18) C(42) 3.494 ? . 2_567
H(18) H(1) 3.369 ? . 2_657
H(18) H(3) 3.176 ? . 1_465
H(18) H(8) 2.564 ? . 1_465
H(18) H(32) 3.486 ? . 2_567
H(18) H(33) 2.944 ? . 2_567
H(19) N(2) 3.197 ? . 2_567
H(19) C(3) 3.456 ? . 2_667
H(19) C(41) 3.169 ? . 2_567
H(19) H(8) 3.364 ? . 1_465
H(19) H(33) 3.211 ? . 2_567
H(20) Se(1) 3.483 ? . 2_667
H(20) S(2) 2.852 ? . 2_667
H(20) C(2) 3.489 ? . 2_667
H(20) C(21) 3.530 ? . 1_655
H(20) C(22) 3.274 ? . 1_655
H(20) H(5) 3.013 ? . 1_465
H(20) H(8) 2.967 ? . 1_465
H(20) H(15) 3.047 ? . 1_655
H(20) H(16) 2.511 ? . 1_655
H(21) C(10) 2.941 ? . 2_757
H(21) C(11) 2.807 ? . 2_757
H(21) H(3) 3.598 ? . 2_757
H(21) H(4) 2.272 ? . 2_757
H(21) H(5) 2.688 ? . 1_465
H(21) H(5) 2.521 ? . 2_757
H(21) H(6) 2.610 ? . 2_757
H(21) H(15) 3.411 ? . 1_655
H(21) H(16) 3.173 ? . 1_655
H(21) H(21) 3.490 ? . 2_667
H(21) H(29) 3.451 ? . 2_657
H(22) Se(1) 3.294 ? . .
H(22) S(1) 3.342 ? . 2_657
H(22) S(4) 3.524 ? . 2_657
H(22) C(11) 3.184 ? . 2_757
H(22) C(40) 3.459 ? . 2_657
H(22) H(5) 2.853 ? . 2_757
H(22) H(6) 2.602 ? . 2_757
H(22) H(29) 2.828 ? . 2_657
H(22) H(30) 3.296 ? . 2_657
H(23) S(1) 3.381 ? . 2_657
H(23) S(4) 3.095 ? . 2_657
H(23) H(30) 3.498 ? . 2_657
H(24) S(4) 2.921 ? . 2_657
H(24) C(8) 3.263 ? . 2_657
H(24) C(9) 3.307 ? . 2_657
H(24) H(1) 3.547 ? . 2_657
H(24) H(2) 2.674 ? . 2_657
H(25) S(2) 3.027 ? . 2_657
H(25) N(2) 3.016 ? . 2_557
H(25) C(2) 2.975 ? . 2_657
H(25) C(3) 3.206 ? . 2_657
H(25) C(41) 3.040 ? . 2_557
H(25) H(31) 2.758 ? . 2_557
H(25) H(34) 3.254 ? . 2_557
H(26) N(2) 3.352 ? . 2_557
H(26) C(3) 3.310 ? . 2_657
H(26) C(5) 3.469 ? . 1_554
H(26) C(17) 3.168 ? . 2_566
H(26) C(37) 3.046 ? . 2_657
H(26) C(38) 3.307 ? . 1_554
H(26) H(12) 2.469 ? . 2_566
H(26) H(13) 3.340 ? . 2_566
H(27) N(1) 3.124 ? . 1_564
H(27) C(4) 2.938 ? . 1_554
H(27) C(37) 3.396 ? . 1_554
H(27) C(38) 3.173 ? . 1_554
H(27) H(13) 3.006 ? . 2_566
H(27) H(14) 3.136 ? . 2_566
H(28) N(1) 2.679 ? . 1_564
H(28) C(39) 3.389 ? . 1_564
H(29) C(11) 3.534 ? . 1_455
H(29) C(28) 3.369 ? . 2_657
H(29) C(29) 3.005 ? . 2_657
H(29) C(42) 3.581 ? . .
H(29) H(2) 3.306 ? . 1_455
H(29) H(6) 2.557 ? . 1_455
H(29) H(15) 3.315 ? . 2_557
H(29) H(21) 3.451 ? . 2_657
H(29) H(22) 2.828 ? . 2_657
H(29) H(32) 3.525 ? . .
H(29) H(34) 3.065 ? . .
H(30) N(2) 3.365 ? . .
H(30) C(6) 3.470 ? . .
H(30) C(16) 3.305 ? . 1_546
H(30) C(29) 3.511 ? . 2_657
H(30) C(41) 3.174 ? . .
H(30) C(42) 3.478 ? . .
H(30) H(11) 2.905 ? . 1_546
H(30) H(22) 3.296 ? . 2_657
H(30) H(23) 3.498 ? . 2_657
H(30) H(32) 3.256 ? . .
H(30) H(34) 3.396 ? . .
H(31) N(2) 3.051 ? . .
H(31) C(16) 3.538 ? . 1_546
H(31) C(32) 3.465 ? . 2_557
H(31) C(33) 2.925 ? . 2_557
H(31) C(34) 3.433 ? . 2_557
H(31) C(41) 2.993 ? . .
H(31) C(42) 3.502 ? . .
H(31) H(11) 3.365 ? . 1_546
H(31) H(14) 3.502 ? . 2_557
H(31) H(25) 2.758 ? . 2_557
H(31) H(34) 3.168 ? . .
H(32) S(1) 2.971 ? . .
H(32) S(3) 3.111 ? . 2_657
H(32) H(6) 3.550 ? . 1_455
H(32) H(7) 3.059 ? . 1_455
H(32) H(17) 3.273 ? . 2_567
H(32) H(18) 3.486 ? . 2_567
H(32) H(29) 3.525 ? . .
H(32) H(30) 3.256 ? . .
H(33) S(2) 3.284 ? . 1_455
H(33) S(3) 3.552 ? . 1_455
H(33) S(3) 3.176 ? . 2_657
H(33) C(7) 3.506 ? . 2_657
H(33) C(12) 3.055 ? . 2_657
H(33) H(7) 3.148 ? . 1_455
H(33) H(7) 2.988 ? . 2_657
H(33) H(8) 2.413 ? . 2_657
H(33) H(17) 3.577 ? . 2_567
H(33) H(18) 2.944 ? . 2_567
H(33) H(19) 3.211 ? . 2_567
H(34) S(2) 3.417 ? . 1_455
H(34) S(3) 3.437 ? . 1_455
H(34) C(7) 2.991 ? . 1_455
H(34) C(8) 3.586 ? . 1_455
H(34) C(11) 3.462 ? . 1_455
H(34) C(12) 3.078 ? . 1_455
H(34) C(40) 3.396 ? . .
H(34) H(6) 2.879 ? . 1_455
H(34) H(7) 2.586 ? . 1_455
H(34) H(25) 3.254 ? . 2_557
H(34) H(29) 3.065 ? . .
H(34) H(30) 3.396 ? . .
H(34) H(31) 3.168 ? . .

loop_
_geom_torsion_atom_site_label_1
_geom_torsion_atom_site_label_2
_geom_torsion_atom_site_label_3
_geom_torsion_atom_site_label_4
_geom_torsion
_geom_torsion_publ_flag
_geom_torsion_site_symmetry_1
_geom_torsion_site_symmetry_2
_geom_torsion_site_symmetry_3
_geom_torsion_site_symmetry_4
Se(1) Mo(1) S(1) C(1) -79.3(2) ? . . . .
S(1) Mo(1) Se(1) Mo(1) -80.89(5) ? . . . 2_657
Se(1) Mo(1) S(2) C(2) 111.6(2) ? . . . .
S(2) Mo(1) Se(1) Mo(1) -157.88(4) ? . . . 2_657
Se(1) Mo(1) S(3) C(7) -178.7(2) ? . . . .
S(3) Mo(1) Se(1) Mo(1) 120.60(4) ? . . . 2_657
Se(1) Mo(1) S(4) C(8) 30.4(2) ? . . . .
S(4) Mo(1) Se(1) Mo(1) 98.11(12) ? . . . 2_657
Se(1) Mo(1) S(1) C(1) -176.0(2) ? 2_657 . . .
S(1) Mo(1) Se(1) Mo(1) 112.28(3) ? . . 2_657 2_657
Se(1) Mo(1) S(2) C(2) -0.0(2) ? 2_657 . . .
S(2) Mo(1) Se(1) Mo(1) 108.89(9) ? . . 2_657 2_657
Se(1) Mo(1) S(3) C(7) -83.5(2) ? 2_657 . . .
S(3) Mo(1) Se(1) Mo(1) -81.78(4) ? . . 2_657 2_657
Se(1) Mo(1) S(4) C(8) 132.5(2) ? 2_657 . . .
S(4) Mo(1) Se(1) Mo(1) -154.27(4) ? . . 2_657 2_657
S(1) Mo(1) S(2) C(2) -3.4(2) ? . . . .
S(2) Mo(1) S(1) C(1) 2.7(2) ? . . . .
S(1) Mo(1) S(3) C(7) 59.5(2) ? . . . .
S(3) Mo(1) S(1) C(1) 35.6(2) ? . . . .
S(1) Mo(1) S(4) C(8) -150.5(2) ? . . . .
S(4) Mo(1) S(1) C(1) 101.1(2) ? . . . .
S(2) Mo(1) S(3) C(7) 92.2(2) ? . . . .
S(3) Mo(1) S(2) C(2) -170.9(2) ? . . . .
S(2) Mo(1) S(4) C(8) -71.0(2) ? . . . .
S(4) Mo(1) S(2) C(2) -93.7(2) ? . . . .
S(3) Mo(1) S(4) C(8) 8.0(2) ? . . . .
S(4) Mo(1) S(3) C(7) -8.5(2) ? . . . .
Mo(1) S(1) C(1) C(2) -1.4(5) ? . . . .
Mo(1) S(1) C(1) C(6) 178.9(3) ? . . . .
Mo(1) S(2) C(2) C(1) 3.9(5) ? . . . .
Mo(1) S(2) C(2) C(3) -174.2(3) ? . . . .
Mo(1) S(3) C(7) C(8) 8.3(5) ? . . . .
Mo(1) S(3) C(7) C(12) -174.9(4) ? . . . .
Mo(1) S(4) C(8) C(7) -6.3(5) ? . . . .
Mo(1) S(4) C(8) C(9) 173.9(4) ? . . . .
C(13) P(1) C(19) C(20) 85.2(5) ? . . . .
C(13) P(1) C(19) C(24) -93.8(5) ? . . . .
C(19) P(1) C(13) C(14) 159.7(6) ? . . . .
C(19) P(1) C(13) C(18) -26.2(7) ? . . . .
C(13) P(1) C(25) C(26) 45.7(5) ? . . . .
C(13) P(1) C(25) C(30) -137.8(5) ? . . . .
C(25) P(1) C(13) C(14) 38.5(7) ? . . . .
C(25) P(1) C(13) C(18) -147.4(5) ? . . . .
C(13) P(1) C(31) C(32) -171.6(5) ? . . . .
C(13) P(1) C(31) C(36) 2.3(7) ? . . . .
C(31) P(1) C(13) C(14) -84.2(7) ? . . . .
C(31) P(1) C(13) C(18) 89.9(6) ? . . . .
C(19) P(1) C(25) C(26) -75.5(5) ? . . . .
C(19) P(1) C(25) C(30) 101.0(5) ? . . . .
C(25) P(1) C(19) C(20) -154.7(4) ? . . . .
C(25) P(1) C(19) C(24) 26.3(5) ? . . . .
C(19) P(1) C(31) C(32) -52.8(6) ? . . . .
C(19) P(1) C(31) C(36) 121.1(6) ? . . . .
C(31) P(1) C(19) C(20) -32.7(5) ? . . . .
C(31) P(1) C(19) C(24) 148.3(4) ? . . . .
C(25) P(1) C(31) C(32) 68.0(6) ? . . . .
C(25) P(1) C(31) C(36) -118.1(6) ? . . . .
C(31) P(1) C(25) C(26) 166.3(5) ? . . . .
C(31) P(1) C(25) C(30) -17.2(6) ? . . . .
S(1) C(1) C(2) S(2) -1.7(6) ? . . . .
S(1) C(1) C(2) C(3) 176.3(4) ? . . . .
S(1) C(1) C(6) C(5) 165.2(8) ? . . . .
S(1) C(1) C(6) C(38) -164.0(6) ? . . . .
C(2) C(1) C(6) C(5) -14.5(11) ? . . . .
C(2) C(1) C(6) C(38) 16.3(9) ? . . . .
C(6) C(1) C(2) S(2) 178.0(4) ? . . . .
C(6) C(1) C(2) C(3) -4.0(8) ? . . . .
S(2) C(2) C(3) C(4) 169.1(7) ? . . . .
S(2) C(2) C(3) C(37) -162.5(5) ? . . . .
C(1) C(2) C(3) C(4) -9.0(9) ? . . . .
C(1) C(2) C(3) C(37) 19.4(8) ? . . . .
C(2) C(3) C(4) C(5) 40.0(13) ? . . . .
C(2) C(3) C(4) C(37) 97(2) ? . . . .
C(2) C(3) C(4) C(38) 9.0(16) ? . . . .
C(2) C(3) C(37) C(4) -94(2) ? . . . .
C(2) C(3) C(37) C(5) -16.4(13) ? . . . .
C(2) C(3) C(37) C(38) -46.6(11) ? . . . .
C(4) C(3) C(37) C(5) 78(2) ? . . . .
C(4) C(3) C(37) C(38) 47(2) ? . . . .
C(37) C(3) C(4) C(5) -57(2) ? . . . .
C(37) C(3) C(4) C(38) -88(2) ? . . . .
C(3) C(4) C(5) C(6) -58.9(15) ? . . . .
C(3) C(4) C(5) C(37) 62.6(16) ? . . . .
C(3) C(4) C(5) C(38) -121.2(19) ? . . . .
C(3) C(4) C(37) C(5) -123.5(11) ? . . . .
C(3) C(4) C(37) C(38) -125.4(13) ? . . . .
C(3) C(4) C(38) C(5) 75(2) ? . . . .
C(3) C(4) C(38) C(6) 4(2) ? . . . .
C(3) C(4) C(38) C(37) 78.1(19) ? . . . .
C(5) C(4) C(37) C(3) 123.5(11) ? . . . .
C(5) C(4) C(37) C(38) -1.9(12) ? . . . .
C(37) C(4) C(5) C(6) -121.5(18) ? . . . .
C(37) C(4) C(5) C(38) 176(2) ? . . . .
C(5) C(4) C(38) C(6) -70.6(17) ? . . . .
C(5) C(4) C(38) C(37) 4(2) ? . . . .
C(38) C(4) C(5) C(6) 62.3(17) ? . . . .
C(38) C(4) C(5) C(37) -176(2) ? . . . .
C(37) C(4) C(38) C(5) -4(2) ? . . . .
C(37) C(4) C(38) C(6) -74(2) ? . . . .
C(38) C(4) C(37) C(3) 125.4(13) ? . . . .
C(38) C(4) C(37) C(5) 1.9(12) ? . . . .
C(4) C(5) C(6) C(1) 44.1(13) ? . . . .
C(4) C(5) C(6) C(38) -50.2(18) ? . . . .
C(4) C(5) C(37) C(3) -72.3(17) ? . . . .
C(4) C(5) C(37) C(38) 3(2) ? . . . .
C(4) C(5) C(38) C(6) 122.5(11) ? . . . .
C(4) C(5) C(38) C(37) -1.7(11) ? . . . .
C(6) C(5) C(37) C(3) -1.6(19) ? . . . .
C(6) C(5) C(37) C(4) 71(2) ? . . . .
C(6) C(5) C(37) C(38) 74.0(18) ? . . . .
C(37) C(5) C(6) C(1) 17.2(16) ? . . . .
C(37) C(5) C(6) C(38) -77(2) ? . . . .
C(6) C(5) C(38) C(4) -122.5(11) ? . . . .
C(6) C(5) C(38) C(37) -124.2(11) ? . . . .
C(38) C(5) C(6) C(1) 94.3(19) ? . . . .
C(37) C(5) C(38) C(4) 1.7(11) ? . . . .
C(37) C(5) C(38) C(6) 124.2(11) ? . . . .
C(38) C(5) C(37) C(3) -75.6(19) ? . . . .
C(38) C(5) C(37) C(4) -3(2) ? . . . .
C(1) C(6) C(38) C(4) -16.3(14) ? . . . .
C(1) C(6) C(38) C(5) -98(2) ? . . . .
C(1) C(6) C(38) C(37) -43.6(11) ? . . . .
C(5) C(6) C(38) C(4) 82(2) ? . . . .
C(5) C(6) C(38) C(37) 54.2(19) ? . . . .
S(3) C(7) C(8) S(4) -1.3(7) ? . . . .
S(3) C(7) C(8) C(9) 178.5(4) ? . . . .
S(3) C(7) C(12) C(11) 167.0(4) ? . . . .
C(8) C(7) C(12) C(11) -16.4(9) ? . . . .
C(12) C(7) C(8) S(4) -177.9(5) ? . . . .
C(12) C(7) C(8) C(9) 1.9(9) ? . . . .
S(4) C(8) C(9) C(10) 161.5(5) ? . . . .
C(7) C(8) C(9) C(10) -18.3(9) ? . . . .
C(8) C(9) C(10) C(11) 48.9(7) ? . . . .
C(9) C(10) C(11) C(12) -64.5(6) ? . . . .
C(10) C(11) C(12) C(7) 46.8(7) ? . . . .
P(1) C(13) C(14) C(15) 175.8(6) ? . . . .
P(1) C(13) C(18) C(17) -175.7(6) ? . . . .
C(14) C(13) C(18) C(17) -1.7(11) ? . . . .
C(18) C(13) C(14) C(15) 1.7(12) ? . . . .
C(13) C(14) C(15) C(16) -0.8(13) ? . . . .
C(14) C(15) C(16) C(17) -0.0(12) ? . . . .
C(15) C(16) C(17) C(18) 0.0(13) ? . . . .
C(16) C(17) C(18) C(13) 0.9(12) ? . . . .
P(1) C(19) C(20) C(21) -178.1(4) ? . . . .
P(1) C(19) C(24) C(23) 178.7(4) ? . . . .
C(20) C(19) C(24) C(23) -0.3(7) ? . . . .
C(24) C(19) C(20) C(21) 0.8(9) ? . . . .
C(19) C(20) C(21) C(22) -1.2(9) ? . . . .
C(20) C(21) C(22) C(23) 1.1(9) ? . . . .
C(21) C(22) C(23) C(24) -0.6(9) ? . . . .
C(22) C(23) C(24) C(19) 0.1(7) ? . . . .
P(1) C(25) C(26) C(27) 173.6(5) ? . . . .
P(1) C(25) C(30) C(29) -173.4(5) ? . . . .
C(26) C(25) C(30) C(29) 2.9(9) ? . . . .
C(30) C(25) C(26) C(27) -2.9(10) ? . . . .
C(25) C(26) C(27) C(28) 1.2(10) ? . . . .
C(26) C(27) C(28) C(29) 0.3(8) ? . . . .
C(27) C(28) C(29) C(30) -0.3(8) ? . . . .
C(28) C(29) C(30) C(25) -1.4(10) ? . . . .
P(1) C(31) C(32) C(33) 174.9(5) ? . . . .
P(1) C(31) C(36) C(35) -173.7(7) ? . . . .
C(32) C(31) C(36) C(35) 0.0(11) ? . . . .
C(36) C(31) C(32) C(33) 1.1(10) ? . . . .
C(31) C(32) C(33) C(34) -1.1(10) ? . . . .
C(32) C(33) C(34) C(35) 0.0(13) ? . . . .
C(33) C(34) C(35) C(36) 1.0(15) ? . . . .
C(34) C(35) C(36) C(31) -1.1(14) ? . . . .
C(3) C(37) C(38) C(4) -58.1(18) ? . . . .
C(3) C(37) C(38) C(5) 118.0(19) ? . . . .
C(3) C(37) C(38) C(6) 60.2(13) ? . . . .
C(4) C(37) C(38) C(5) 176(2) ? . . . .
C(4) C(37) C(38) C(6) 118(2) ? . . . .
C(5) C(37) C(38) C(4) -176(2) ? . . . .
C(5) C(37) C(38) C(6) -57.9(17) ? . . . .
